data_2220472
loop_
_publ_author_name
'Fun, Hoong-Kun'
'Jebas, Samuel Robinson'
'Rao, Jyothi N.'
'Kalluraya, B.'

_publ_section_title
;
 <i>rac</i>-2-Bromo-3-ethoxy-1,3-bis(4-methoxyphenyl)propan-1-one
;
_journal_coeditor_code DN2408
_journal_issue 1
_journal_name_full 'Acta Crystallographica Section E'
_journal_page_first o19
_journal_paper_doi 10.1107/S1600536808039238
_journal_volume 65
_journal_year 2009
_chemical_formula_iupac 'C19 H21 Br O4'
_chemical_formula_moiety 'C19 H21 Br O4'
_chemical_formula_sum 'C19 H21 Br O4'
_chemical_formula_weight 393.27
_chemical_name_systematic
;
rac-2-Bromo-3-ethoxy-1,3-bis(4-methoxyphenyl)propan-1-one
;
_space_group_IT_number 14
_symmetry_cell_setting monoclinic
_symmetry_space_group_name_Hall '-P 2ybc'
_symmetry_space_group_name_H-M 'P 1 21/c 1'
_atom_sites_solution_hydrogens geom
_atom_sites_solution_primary direct
_atom_sites_solution_secondary difmap
_audit_creation_method SHELXL-97
_cell_angle_alpha 90.00
_cell_angle_beta 114.399(4)
_cell_angle_gamma 90.00
_cell_formula_units_Z 4
_cell_length_a 12.2734(10)
_cell_length_b 15.3432(12)
_cell_length_c 10.4381(8)
_cell_measurement_reflns_used 9847
_cell_measurement_temperature 100.00(10)
_cell_measurement_theta_max 35.85
_cell_measurement_theta_min 2.25
_cell_volume 1790.1(3)
_computing_cell_refinement 'APEX2 (Bruker, 2005)'
_computing_data_collection 'APEX2 (Bruker, 2005)'
_computing_data_reduction 'SAINT (Bruker, 2005)'
_computing_molecular_graphics 'SHELXTL (Sheldrick, 2008)'
_computing_publication_material
;
SHELXTL (Sheldrick, 2008) and PLATON (Spek, 2003)
;
_computing_structure_refinement 'SHELXTL (Sheldrick, 2008)'
_computing_structure_solution 'SHELXTL (Sheldrick, 2008)'
_diffrn_ambient_temperature 100.00(10)
_diffrn_measured_fraction_theta_full 1.000
_diffrn_measured_fraction_theta_max 1.000
_diffrn_measurement_device_type 'Bruker SMART APEXII CCD area-detector'
_diffrn_measurement_method '\f and \w'
_diffrn_radiation_monochromator graphite
_diffrn_radiation_source 'fine-focus sealed tube'
_diffrn_radiation_type MoK\a
_diffrn_radiation_wavelength 0.71073
_diffrn_reflns_av_R_equivalents 0.0455
_diffrn_reflns_av_sigmaI/netI 0.0399
_diffrn_reflns_limit_h_max 17
_diffrn_reflns_limit_h_min -17
_diffrn_reflns_limit_k_max 19
_diffrn_reflns_limit_k_min -21
_diffrn_reflns_limit_l_max 14
_diffrn_reflns_limit_l_min -14
_diffrn_reflns_number 22919
_diffrn_reflns_theta_full 30.00
_diffrn_reflns_theta_max 30.00
_diffrn_reflns_theta_min 1.82
_diffrn_standards_number 0
_exptl_absorpt_coefficient_mu 2.315
_exptl_absorpt_correction_T_max 0.644
_exptl_absorpt_correction_T_min 0.351
_exptl_absorpt_correction_type multi-scan
_exptl_absorpt_process_details '(SADABS; Bruker, 2005)'
_exptl_crystal_colour colourless
_exptl_crystal_density_diffrn 1.459
_exptl_crystal_density_method 'not measured'
_exptl_crystal_description block
_exptl_crystal_F_000 808
_exptl_crystal_size_max 0.55
_exptl_crystal_size_mid 0.38
_exptl_crystal_size_min 0.19
_refine_diff_density_max 1.147
_refine_diff_density_min -1.209
_refine_ls_extinction_method none
_refine_ls_goodness_of_fit_ref 1.091
_refine_ls_hydrogen_treatment constr
_refine_ls_matrix_type full
_refine_ls_number_parameters 219
_refine_ls_number_reflns 5229
_refine_ls_number_restraints 0
_refine_ls_restrained_S_all 1.091
_refine_ls_R_factor_all 0.0467
_refine_ls_R_factor_gt 0.0362
_refine_ls_shift/su_max 0.001
_refine_ls_shift/su_mean 0.000
_refine_ls_structure_factor_coef Fsqd
_refine_ls_weighting_details 'calc w=1/[\s^2^(Fo^2^)+(0.0572P)^2^+0.6245P] where P=(Fo^2^+2Fc^2^)/3'
_refine_ls_weighting_scheme calc
_refine_ls_wR_factor_gt 0.0977
_refine_ls_wR_factor_ref 0.1031
_reflns_number_gt 4345
_reflns_number_total 5229
_reflns_threshold_expression I>2\s(I)
_cod_data_source_file dn2408.cif
_cod_data_source_block I
_cod_depositor_comments
;
The following automatic conversions were performed:
'_symmetry_cell_setting' value 'Monoclinic' changed to 'monoclinic'
according to '/home/saulius/struct/CIF-dictionaries/cif_core.dic'
dictionary named 'cif_core.dic' version 2.4.1 from 2010-06-29.

Automatic conversion script
Id: cif_fix_enum 1527 2010-12-29 10:47:43Z saulius 

The following automatic conversions were performed:

'_symmetry_cell_setting' value 'Monoclinic' changed to 'monoclinic'
according to /home/saulius/struct/CIF-dictionaries/cif_core.dic
dictionary named 'cif_core.dic' version 2.4.1 from 2010-06-29.

Automatic conversion script
Id: cif_fix_values 1715 2011-07-08 13:25:40Z adriana 
;
_cod_original_sg_symbol_H-M 'P 21/c'
_cod_database_code 2220472
_cod_database_fobs_code 2220472

loop_
_symmetry_equiv_pos_as_xyz
'x, y, z'
'-x, y+1/2, -z+1/2'
'-x, -y, -z'
'x, 1/2-Y, 1/2+Z'

loop_
_atom_site_type_symbol
_atom_site_label
_atom_site_fract_x
_atom_site_fract_y
_atom_site_fract_z
_atom_site_U_iso_or_equiv
_atom_site_adp_type
_atom_site_calc_flag
_atom_site_refinement_flags
_atom_site_occupancy
_atom_site_disorder_assembly
_atom_site_disorder_group
Br Br1 0.141463(16) 0.307078(13) 0.897910(19) 0.01800(8) Uani d . 1 . .
O O1 -0.43693(13) 0.28784(11) 0.57932(16) 0.0269(3) Uani d . 1 . .
O O2 0.59815(14) 0.61005(11) 1.23343(17) 0.0280(3) Uani d . 1 . .
O O3 -0.01580(12) 0.41258(9) 1.14119(14) 0.0178(3) Uani d . 1 . .
O O4 0.23341(13) 0.32415(10) 1.25655(16) 0.0242(3) Uani d . 1 . .
C C1 -0.18733(17) 0.26157(13) 0.9281(2) 0.0188(4) Uani d . 1 . .
H H1A -0.1636 0.2263 1.0075 0.023 Uiso calc R 1 . .
C C2 -0.29744(18) 0.24568(14) 0.8159(2) 0.0215(4) Uani d . 1 . .
H H2A -0.3469 0.2013 0.8213 0.026 Uiso calc R 1 . .
C C3 -0.33187(17) 0.29711(13) 0.6964(2) 0.0198(4) Uani d . 1 . .
C C4 -0.25693(17) 0.36403(14) 0.6904(2) 0.0196(4) Uani d . 1 . .
H H4A -0.2796 0.3980 0.6097 0.024 Uiso calc R 1 . .
C C5 -0.14917(17) 0.38024(13) 0.8036(2) 0.0173(4) Uani d . 1 . .
H H5A -0.1010 0.4259 0.7992 0.021 Uiso calc R 1 . .
C C6 -0.11204(17) 0.32845(13) 0.9248(2) 0.0156(4) Uani d . 1 . .
C C7 0.00122(16) 0.34564(13) 1.05432(19) 0.0153(4) Uani d . 1 . .
H H7A 0.0254 0.2917 1.1093 0.018 Uiso calc R 1 . .
C C8 0.10736(16) 0.38049(13) 1.03024(19) 0.0156(4) Uani d . 1 . .
H H8A 0.0916 0.4404 0.9950 0.019 Uiso calc R 1 . .
C C9 0.22347(17) 0.37698(13) 1.16527(19) 0.0168(4) Uani d . 1 . .
C C10 0.32249(16) 0.43701(12) 1.17987(19) 0.0156(4) Uani d . 1 . .
C C11 0.31634(18) 0.49576(14) 1.0753(2) 0.0207(4) Uani d . 1 . .
H H11A 0.2487 0.4969 0.9906 0.025 Uiso calc R 1 . .
C C12 0.40986(19) 0.55249(15) 1.0964(2) 0.0244(4) Uani d . 1 . .
H H12A 0.4046 0.5917 1.0261 0.029 Uiso calc R 1 . .
C C13 0.51188(18) 0.55101(14) 1.2228(2) 0.0214(4) Uani d . 1 . .
C C14 0.51982(18) 0.49233(14) 1.3275(2) 0.0215(4) Uani d . 1 . .
H H14A 0.5877 0.4910 1.4119 0.026 Uiso calc R 1 . .
C C15 0.42559(17) 0.43567(13) 1.3052(2) 0.0194(4) Uani d . 1 . .
H H15A 0.4313 0.3961 1.3751 0.023 Uiso calc R 1 . .
C C16 0.7050(2) 0.61116(17) 1.3607(3) 0.0305(5) Uani d . 1 . .
H H16A 0.7593 0.6538 1.3532 0.046 Uiso calc R 1 . .
H H16B 0.7420 0.5547 1.3762 0.046 Uiso calc R 1 . .
H H16C 0.6855 0.6257 1.4382 0.046 Uiso calc R 1 . .
C C17 -0.52119(18) 0.22532(17) 0.5863(2) 0.0286(5) Uani d . 1 . .
H H17A -0.5905 0.2245 0.4983 0.043 Uiso calc R 1 . .
H H17B -0.5444 0.2410 0.6605 0.043 Uiso calc R 1 . .
H H17C -0.4850 0.1686 0.6046 0.043 Uiso calc R 1 . .
C C18 -0.07984(19) 0.38291(14) 1.2207(2) 0.0210(4) Uani d . 1 . .
H H18A -0.0499 0.3265 1.2623 0.025 Uiso calc R 1 . .
H H18B -0.1643 0.3773 1.1602 0.025 Uiso calc R 1 . .
C C19 -0.0613(3) 0.44917(18) 1.3337(3) 0.0375(6) Uani d . 1 . .
H H19A -0.1025 0.4308 1.3898 0.056 Uiso calc R 1 . .
H H19B -0.0923 0.5045 1.2913 0.056 Uiso calc R 1 . .
H H19C 0.0226 0.4546 1.3923 0.056 Uiso calc R 1 . .

loop_
_atom_site_aniso_label
_atom_site_aniso_U_11
_atom_site_aniso_U_22
_atom_site_aniso_U_33
_atom_site_aniso_U_12
_atom_site_aniso_U_13
_atom_site_aniso_U_23
Br1 0.01397(11) 0.02230(13) 0.01772(11) 0.00063(7) 0.00655(8) -0.00428(7)
O1 0.0155(7) 0.0366(9) 0.0219(8) -0.0060(6) 0.0008(6) -0.0019(6)
O2 0.0209(7) 0.0318(9) 0.0297(8) -0.0109(7) 0.0088(6) -0.0012(7)
O3 0.0188(6) 0.0194(7) 0.0179(6) -0.0001(5) 0.0103(5) -0.0021(5)
O4 0.0190(7) 0.0292(8) 0.0205(7) -0.0047(6) 0.0043(6) 0.0068(6)
C1 0.0180(9) 0.0186(10) 0.0199(9) -0.0004(7) 0.0080(7) 0.0015(7)
C2 0.0171(9) 0.0239(11) 0.0244(10) -0.0048(8) 0.0096(8) -0.0017(8)
C3 0.0128(8) 0.0250(11) 0.0199(9) -0.0007(7) 0.0050(7) -0.0041(7)
C4 0.0169(8) 0.0239(10) 0.0172(9) 0.0014(8) 0.0061(7) 0.0017(7)
C5 0.0156(8) 0.0177(9) 0.0200(9) -0.0007(7) 0.0089(7) -0.0003(7)
C6 0.0136(8) 0.0174(9) 0.0162(8) 0.0007(7) 0.0066(7) -0.0019(7)
C7 0.0139(8) 0.0160(9) 0.0159(8) 0.0002(7) 0.0060(7) -0.0007(7)
C8 0.0141(8) 0.0180(9) 0.0150(8) 0.0006(7) 0.0062(7) -0.0017(7)
C9 0.0144(8) 0.0195(10) 0.0152(8) -0.0004(7) 0.0048(7) -0.0014(7)
C10 0.0141(8) 0.0175(9) 0.0160(8) -0.0008(7) 0.0069(7) -0.0009(7)
C11 0.0168(9) 0.0266(11) 0.0166(9) -0.0029(8) 0.0050(7) 0.0020(7)
C12 0.0217(10) 0.0305(12) 0.0212(10) -0.0057(9) 0.0090(8) 0.0037(8)
C13 0.0175(9) 0.0241(11) 0.0239(10) -0.0060(8) 0.0097(8) -0.0050(8)
C14 0.0164(9) 0.0251(11) 0.0183(9) -0.0022(8) 0.0024(7) -0.0016(7)
C15 0.0181(9) 0.0211(10) 0.0168(9) -0.0009(8) 0.0050(7) 0.0012(7)
C16 0.0180(10) 0.0336(13) 0.0356(12) -0.0075(9) 0.0067(9) -0.0066(10)
C17 0.0144(9) 0.0372(13) 0.0320(12) -0.0058(9) 0.0075(9) -0.0100(10)
C18 0.0234(10) 0.0237(10) 0.0197(9) 0.0043(8) 0.0126(8) 0.0038(7)
C19 0.0482(15) 0.0422(15) 0.0324(13) -0.0034(12) 0.0272(12) -0.0100(11)

loop_
_atom_type_symbol
_atom_type_description
_atom_type_scat_dispersion_real
_atom_type_scat_dispersion_imag
_atom_type_scat_source
C C 0.0033 0.0016 'International Tables Vol C Tables 4.2.6.8 and 6.1.1.4'
H H 0.0000 0.0000 'International Tables Vol C Tables 4.2.6.8 and 6.1.1.4'
O O 0.0106 0.0060 'International Tables Vol C Tables 4.2.6.8 and 6.1.1.4'
Br Br -0.2901 2.4595 'International Tables Vol C Tables 4.2.6.8 and 6.1.1.4'

loop_
_geom_angle_atom_site_label_1
_geom_angle_atom_site_label_2
_geom_angle_atom_site_label_3
_geom_angle_site_symmetry_1
_geom_angle_site_symmetry_3
_geom_angle
_geom_angle_publ_flag
C3 O1 C17 . . 117.21(17) ?
C13 O2 C16 . . 117.85(18) ?
C18 O3 C7 . . 113.25(15) ?
C6 C1 C2 . . 122.07(18) ?
C6 C1 H1A . . 119.0 ?
C2 C1 H1A . . 119.0 ?
C3 C2 C1 . . 119.00(19) ?
C3 C2 H2A . . 120.5 ?
C1 C2 H2A . . 120.5 ?
O1 C3 C2 . . 124.66(19) ?
O1 C3 C4 . . 115.54(18) ?
C2 C3 C4 . . 119.81(18) ?
C5 C4 C3 . . 120.56(18) ?
C5 C4 H4A . . 119.7 ?
C3 C4 H4A . . 119.7 ?
C4 C5 C6 . . 120.57(18) ?
C4 C5 H5A . . 119.7 ?
C6 C5 H5A . . 119.7 ?
C1 C6 C5 . . 117.97(17) ?
C1 C6 C7 . . 118.85(17) ?
C5 C6 C7 . . 123.05(17) ?
O3 C7 C6 . . 111.65(15) ?
O3 C7 C8 . . 102.12(14) ?
C6 C7 C8 . . 116.62(15) ?
O3 C7 H7A . . 108.7 ?
C6 C7 H7A . . 108.7 ?
C8 C7 H7A . . 108.7 ?
C7 C8 C9 . . 111.65(15) ?
C7 C8 Br1 . . 111.20(13) ?
C9 C8 Br1 . . 103.86(12) ?
C7 C8 H8A . . 110.0 ?
C9 C8 H8A . . 110.0 ?
Br1 C8 H8A . . 110.0 ?
O4 C9 C10 . . 121.35(17) ?
O4 C9 C8 . . 119.74(18) ?
C10 C9 C8 . . 118.89(16) ?
C11 C10 C15 . . 118.61(18) ?
C11 C10 C9 . . 123.01(17) ?
C15 C10 C9 . . 118.36(17) ?
C12 C11 C10 . . 120.63(19) ?
C12 C11 H11A . . 119.7 ?
C10 C11 H11A . . 119.7 ?
C11 C12 C13 . . 120.13(19) ?
C11 C12 H12A . . 119.9 ?
C13 C12 H12A . . 119.9 ?
O2 C13 C14 . . 124.58(19) ?
O2 C13 C12 . . 115.48(19) ?
C14 C13 C12 . . 119.94(19) ?
C15 C14 C13 . . 119.47(18) ?
C15 C14 H14A . . 120.3 ?
C13 C14 H14A . . 120.3 ?
C14 C15 C10 . . 121.22(18) ?
C14 C15 H15A . . 119.4 ?
C10 C15 H15A . . 119.4 ?
O2 C16 H16A . . 109.5 ?
O2 C16 H16B . . 109.5 ?
H16A C16 H16B . . 109.5 ?
O2 C16 H16C . . 109.5 ?
H16A C16 H16C . . 109.5 ?
H16B C16 H16C . . 109.5 ?
O1 C17 H17A . . 109.5 ?
O1 C17 H17B . . 109.5 ?
H17A C17 H17B . . 109.5 ?
O1 C17 H17C . . 109.5 ?
H17A C17 H17C . . 109.5 ?
H17B C17 H17C . . 109.5 ?
O3 C18 C19 . . 107.37(18) ?
O3 C18 H18A . . 110.2 ?
C19 C18 H18A . . 110.2 ?
O3 C18 H18B . . 110.2 ?
C19 C18 H18B . . 110.2 ?
H18A C18 H18B . . 108.5 ?
C18 C19 H19A . . 109.5 ?
C18 C19 H19B . . 109.5 ?
H19A C19 H19B . . 109.5 ?
C18 C19 H19C . . 109.5 ?
H19A C19 H19C . . 109.5 ?
H19B C19 H19C . . 109.5 ?

loop_
_geom_bond_atom_site_label_1
_geom_bond_atom_site_label_2
_geom_bond_site_symmetry_2
_geom_bond_distance
_geom_bond_publ_flag
Br1 C8 . 1.9569(18) ?
O1 C3 . 1.369(2) ?
O1 C17 . 1.434(3) ?
O2 C13 . 1.363(2) ?
O2 C16 . 1.431(3) ?
O3 C18 . 1.433(2) ?
O3 C7 . 1.441(2) ?
O4 C9 . 1.218(2) ?
C1 C6 . 1.391(3) ?
C1 C2 . 1.396(3) ?
C1 H1A . 0.9300 ?
C2 C3 . 1.387(3) ?
C2 H2A . 0.9300 ?
C3 C4 . 1.397(3) ?
C4 C5 . 1.384(3) ?
C4 H4A . 0.9300 ?
C5 C6 . 1.401(3) ?
C5 H5A . 0.9300 ?
C6 C7 . 1.509(3) ?
C7 C8 . 1.522(3) ?
C7 H7A . 0.9800 ?
C8 C9 . 1.536(3) ?
C8 H8A . 0.9800 ?
C9 C10 . 1.482(3) ?
C10 C11 . 1.393(3) ?
C10 C15 . 1.395(3) ?
C11 C12 . 1.384(3) ?
C11 H11A . 0.9300 ?
C12 C13 . 1.394(3) ?
C12 H12A . 0.9300 ?
C13 C14 . 1.388(3) ?
C14 C15 . 1.388(3) ?
C14 H14A . 0.9300 ?
C15 H15A . 0.9300 ?
C16 H16A . 0.9600 ?
C16 H16B . 0.9600 ?
C16 H16C . 0.9600 ?
C17 H17A . 0.9600 ?
C17 H17B . 0.9600 ?
C17 H17C . 0.9600 ?
C18 C19 . 1.502(3) ?
C18 H18A . 0.9700 ?
C18 H18B . 0.9700 ?
C19 H19A . 0.9600 ?
C19 H19B . 0.9600 ?
C19 H19C . 0.9600 ?

loop_
_geom_contact_atom_site_label_1
_geom_contact_atom_site_label_2
_geom_contact_distance
_geom_contact_site_symmetry_1
_geom_contact_site_symmetry_2
_geom_contact_publ_flag
Br1 O4 2.9800(16) 1_555 4_554 n

loop_
_geom_torsion_atom_site_label_1
_geom_torsion_atom_site_label_2
_geom_torsion_atom_site_label_3
_geom_torsion_atom_site_label_4
_geom_torsion_site_symmetry_1
_geom_torsion_site_symmetry_2
_geom_torsion_site_symmetry_3
_geom_torsion_site_symmetry_4
_geom_torsion
_geom_torsion_publ_flag
C6 C1 C2 C3 . . . . 1.2(3) ?
C17 O1 C3 C2 . . . . 5.5(3) ?
C17 O1 C3 C4 . . . . -174.36(19) ?
C1 C2 C3 O1 . . . . 179.59(19) ?
C1 C2 C3 C4 . . . . -0.5(3) ?
O1 C3 C4 C5 . . . . 179.04(18) ?
C2 C3 C4 C5 . . . . -0.9(3) ?
C3 C4 C5 C6 . . . . 1.6(3) ?
C2 C1 C6 C5 . . . . -0.5(3) ?
C2 C1 C6 C7 . . . . 175.54(18) ?
C4 C5 C6 C1 . . . . -0.9(3) ?
C4 C5 C6 C7 . . . . -176.77(18) ?
C18 O3 C7 C6 . . . . 76.10(19) ?
C18 O3 C7 C8 . . . . -158.56(15) ?
C1 C6 C7 O3 . . . . -94.3(2) ?
C5 C6 C7 O3 . . . . 81.5(2) ?
C1 C6 C7 C8 . . . . 148.80(18) ?
C5 C6 C7 C8 . . . . -35.3(3) ?
O3 C7 C8 C9 . . . . 70.12(18) ?
C6 C7 C8 C9 . . . . -167.90(16) ?
O3 C7 C8 Br1 . . . . -174.39(11) ?
C6 C7 C8 Br1 . . . . -52.41(19) ?
C7 C8 C9 O4 . . . . 25.2(3) ?
Br1 C8 C9 O4 . . . . -94.68(19) ?
C7 C8 C9 C10 . . . . -156.22(17) ?
Br1 C8 C9 C10 . . . . 83.87(18) ?
O4 C9 C10 C11 . . . . 177.2(2) ?
C8 C9 C10 C11 . . . . -1.3(3) ?
O4 C9 C10 C15 . . . . -4.0(3) ?
C8 C9 C10 C15 . . . . 177.47(17) ?
C15 C10 C11 C12 . . . . -1.0(3) ?
C9 C10 C11 C12 . . . . 177.7(2) ?
C10 C11 C12 C13 . . . . 0.4(3) ?
C16 O2 C13 C14 . . . . 0.7(3) ?
C16 O2 C13 C12 . . . . -179.8(2) ?
C11 C12 C13 O2 . . . . -179.4(2) ?
C11 C12 C13 C14 . . . . 0.2(3) ?
O2 C13 C14 C15 . . . . 179.4(2) ?
C12 C13 C14 C15 . . . . -0.1(3) ?
C13 C14 C15 C10 . . . . -0.5(3) ?
C11 C10 C15 C14 . . . . 1.1(3) ?
C9 C10 C15 C14 . . . . -177.72(19) ?
C7 O3 C18 C19 . . . . 164.38(17) ?
